data_1545303
loop_
_publ_author_name
'Tao, Cheng'
'Zhang, Jing'
'Chen, Xiaoming'
'Wang, Huifei'
'Li, Yun'
'Cheng, Bin'
'Zhai, Hongbin'

_publ_section_title
;
 Formal Synthesis of (+-)-Aplykurodinone-1 through a Hetero-Pauson-Khand
 Cycloaddition Approach.
;
_journal_issue 5
_journal_name_full 'Organic letters'
_journal_page_first 1056
_journal_page_last 1059
_journal_paper_doi 10.1021/acs.orglett.7b00068
_journal_volume 19
_journal_year 2017
_chemical_formula_moiety 'C12 H16 O3'
_chemical_formula_sum 'C12 H16 O3'
_chemical_formula_weight 208.25
_space_group_IT_number 14
_symmetry_cell_setting monoclinic
_symmetry_space_group_name_Hall '-P 2ybc'
_symmetry_space_group_name_H-M 'P 1 21/c 1'
_atom_sites_solution_hydrogens geom
_atom_sites_solution_primary direct
_atom_sites_solution_secondary difmap
_audit_creation_method SHELXL-97
_cell_angle_alpha 90.00
_cell_angle_beta 109.476(10)
_cell_angle_gamma 90.00
_cell_formula_units_Z 4
_cell_length_a 12.170(6)
_cell_length_b 11.066(6)
_cell_length_c 8.455(4)
_cell_measurement_reflns_used 1188
_cell_measurement_temperature 566(2)
_cell_measurement_theta_max 67.5
_cell_measurement_theta_min 22.8
_cell_volume 1073.5(9)
_computing_cell_refinement 'CrystalClear-SM Expert 2.0 r4 (Rigaku, 2009)'
_computing_data_collection 'CrystalClear-SM Expert 2.0 r4 (Rigaku, 2009)'
_computing_data_reduction 'CrystalClear-SM Expert 2.0 r4 (Rigaku, 2009)'
_computing_publication_material 'SHELXL-97 (Sheldrick, 1997)'
_computing_structure_refinement 'SHELXL-97 (Sheldrick, 1997)'
_computing_structure_solution 'SHELXS-97 (Sheldrick, 1990)'
_diffrn_ambient_temperature 566(2)
_diffrn_detector_area_resol_mean 22.2222
_diffrn_measured_fraction_theta_full 0.973
_diffrn_measured_fraction_theta_max 0.973
_diffrn_measurement_device_type 'Rigaku Saturn944+ (2x2 bin mode)'
_diffrn_measurement_method 'profile data from \w-scans'
_diffrn_radiation_monochromator graphite
_diffrn_radiation_source 'fine-focus sealed tube'
_diffrn_radiation_type MoK\a
_diffrn_radiation_wavelength 0.71073
_diffrn_reflns_av_R_equivalents 0.0659
_diffrn_reflns_av_sigmaI/netI 0.0483
_diffrn_reflns_limit_h_max 13
_diffrn_reflns_limit_h_min -14
_diffrn_reflns_limit_k_max 13
_diffrn_reflns_limit_k_min -13
_diffrn_reflns_limit_l_max 10
_diffrn_reflns_limit_l_min -9
_diffrn_reflns_number 6354
_diffrn_reflns_theta_full 25.28
_diffrn_reflns_theta_max 25.28
_diffrn_reflns_theta_min 1.77
_exptl_absorpt_coefficient_mu 0.091
_exptl_absorpt_correction_T_max 1.000
_exptl_absorpt_correction_T_min 0.758
_exptl_absorpt_correction_type multi-scan
_exptl_crystal_colour colorless
_exptl_crystal_density_diffrn 1.289
_exptl_crystal_density_meas ?
_exptl_crystal_density_method 'not measured'
_exptl_crystal_description block
_exptl_crystal_F_000 448
_exptl_crystal_size_max 0.37
_exptl_crystal_size_mid 0.30
_exptl_crystal_size_min 0.25
_refine_diff_density_max 0.490
_refine_diff_density_min -0.277
_refine_diff_density_rms 0.074
_refine_ls_extinction_coef 0.28(5)
_refine_ls_extinction_expression Fc^*^=kFc[1+0.001xFc^2^\l^3^/sin(2\q)]^-1/4^
_refine_ls_extinction_method SHELXL
_refine_ls_goodness_of_fit_ref 1.030
_refine_ls_hydrogen_treatment mixed
_refine_ls_matrix_type full
_refine_ls_number_parameters 137
_refine_ls_number_reflns 1904
_refine_ls_number_restraints 0
_refine_ls_restrained_S_all 1.030
_refine_ls_R_factor_all 0.0973
_refine_ls_R_factor_gt 0.0866
_refine_ls_shift/su_max 0.004
_refine_ls_shift/su_mean 0.001
_refine_ls_structure_factor_coef Fsqd
_refine_ls_weighting_details 'calc w=1/[\s^2^(Fo^2^)+(0.2500P)^2^+0.0000P] where P=(Fo^2^+2Fc^2^)/3'
_refine_ls_weighting_scheme calc
_refine_ls_wR_factor_gt 0.2872
_refine_ls_wR_factor_ref 0.3137
_reflns_number_gt 1395
_reflns_number_total 1904
_reflns_threshold_expression >2sigma(I)
_cod_data_source_file ol7b00068_si_003.cif
_cod_data_source_block a
_cod_depositor_comments
;
The following automatic conversions were performed:

'_exptl_absorpt_correction_type' value 'Multi-scan' changed to
'multi-scan' according to
/usr/data/users/saulius/crontab/automatic-downloads/rss-feeds/ACS/lib/dictionaries/cif_core.dic
dictionary named 'cif_core.dic' version 2.4.2 from 2011-04-26.

'_exptl_crystal_density_meas' value 'not measured' was changed to '?'
- the value is perceived as not measured.

Automatic conversion script
Id: cif_fix_values 4268 2015-11-12 08:31:59Z antanas 

 Adding full bibliography for 1545303.cif.
;
_cod_original_cell_volume 1073.4(9)
_cod_original_sg_symbol_H-M P2(1)/c
_cod_database_code 1545303

loop_
_symmetry_equiv_pos_as_xyz
'x, y, z'
'-x, y+1/2, -z+1/2'
'-x, -y, -z'
'x, -y-1/2, z-1/2'

loop_
_atom_site_label
_atom_site_type_symbol
_atom_site_fract_x
_atom_site_fract_y
_atom_site_fract_z
_atom_site_U_iso_or_equiv
_atom_site_adp_type
_atom_site_occupancy
_atom_site_symmetry_multiplicity
_atom_site_calc_flag
_atom_site_refinement_flags
O1 O 0.2149(2) 0.5756(2) 0.1387(2) 0.0759(8) Uani 1 1 d .
O2 O 0.0350(2) 0.6313(2) 0.1142(3) 0.0911(10) Uani 1 1 d .
O3 O 0.42195(19) 0.7230(2) -0.1998(3) 0.0800(9) Uani 1 1 d .
C4 C 0.2599(2) 0.4545(2) -0.3144(3) 0.0559(8) Uani 1 1 d .
C5 C 0.2228(2) 0.6295(2) -0.1265(3) 0.0570(8) Uani 1 1 d .
H5A H 0.2511 0.7125 -0.1001 0.068 Uiso 1 1 calc R
C6 C 0.3317(3) 0.3936(3) -0.1503(4) 0.0679(9) Uani 1 1 d .
H6A H 0.4113 0.4229 -0.1169 0.081 Uiso 1 1 calc R
H6B H 0.3331 0.3070 -0.1680 0.081 Uiso 1 1 calc R
C7 C 0.0974(2) 0.6277(3) -0.1326(4) 0.0634(9) Uani 1 1 d .
H7A H 0.0579 0.7025 -0.1783 0.076 Uiso 1 1 calc R
H7B H 0.0553 0.5604 -0.1992 0.076 Uiso 1 1 calc R
C8 C 0.2818(3) 0.4185(3) -0.0096(4) 0.0706(10) Uani 1 1 d .
H8A H 0.2024 0.3886 -0.0424 0.085 Uiso 1 1 calc R
H8B H 0.3275 0.3756 0.0908 0.085 Uiso 1 1 calc R
C9 C 0.3722(3) 0.6371(3) -0.2786(4) 0.0640(9) Uani 1 1 d .
C10 C 0.3288(3) 0.4527(3) -0.4377(4) 0.0716(9) Uani 1 1 d .
H10A H 0.3704 0.3769 -0.4291 0.086 Uiso 1 1 calc R
H10B H 0.2764 0.4620 -0.5521 0.086 Uiso 1 1 calc R
C11 C 0.1089(3) 0.6132(3) 0.0490(4) 0.0719(10) Uani 1 1 d .
C12 C 0.2830(2) 0.5524(3) 0.0281(4) 0.0648(9) Uani 1 1 d .
H12A H 0.3634 0.5801 0.0816 0.078 Uiso 1 1 calc R
C13 C 0.2520(2) 0.5906(2) -0.2801(3) 0.0548(8) Uani 1 1 d .
H13A H 0.1929 0.6255 -0.3786 0.066 Uiso 1 1 calc R
C14 C 0.4146(3) 0.5586(3) -0.3891(4) 0.0700(9) Uani 1 1 d .
H14A H 0.4929 0.5299 -0.3299 0.084 Uiso 1 1 calc R
H14B H 0.4152 0.6025 -0.4881 0.084 Uiso 1 1 calc R
C15 C 0.1428(3) 0.3915(3) -0.3906(4) 0.0834(11) Uani 1 1 d .
H15A H 0.1554 0.3078 -0.4094 0.125 Uiso 1 1 calc R
H15B H 0.1001 0.4292 -0.4953 0.125 Uiso 1 1 calc R
H15C H 0.0991 0.3977 -0.3150 0.125 Uiso 1 1 calc R

loop_
_atom_site_aniso_label
_atom_site_aniso_U_11
_atom_site_aniso_U_22
_atom_site_aniso_U_33
_atom_site_aniso_U_23
_atom_site_aniso_U_13
_atom_site_aniso_U_12
O1 0.0922(17) 0.0860(17) 0.0601(13) -0.0037(10) 0.0394(11) -0.0092(11)
O2 0.1084(19) 0.0833(17) 0.115(2) -0.0227(13) 0.0812(16) -0.0194(13)
O3 0.0858(16) 0.0704(14) 0.0993(16) -0.0119(11) 0.0514(13) -0.0202(11)
C4 0.0612(16) 0.0522(15) 0.0591(15) -0.0050(10) 0.0265(12) 0.0053(10)
C5 0.0691(17) 0.0455(14) 0.0624(16) 0.0004(10) 0.0298(12) -0.0058(11)
C6 0.0762(18) 0.0512(15) 0.0808(19) 0.0114(13) 0.0321(15) 0.0139(13)
C7 0.0710(18) 0.0567(16) 0.0738(18) 0.0006(12) 0.0392(13) 0.0055(12)
C8 0.078(2) 0.0624(18) 0.0731(18) 0.0199(13) 0.0270(15) 0.0046(13)
C9 0.0725(18) 0.0594(17) 0.0713(17) 0.0096(12) 0.0390(14) 0.0035(12)
C10 0.085(2) 0.0704(19) 0.0711(18) -0.0059(13) 0.0411(15) 0.0140(15)
C11 0.082(2) 0.0628(17) 0.089(2) -0.0189(14) 0.0530(18) -0.0148(14)
C12 0.0634(17) 0.0712(19) 0.0626(16) -0.0034(12) 0.0248(13) -0.0016(12)
C13 0.0603(16) 0.0506(15) 0.0566(14) 0.0049(10) 0.0238(11) 0.0070(11)
C14 0.0723(19) 0.0740(19) 0.0775(18) 0.0094(13) 0.0433(14) 0.0111(13)
C15 0.083(2) 0.076(2) 0.094(2) -0.0222(17) 0.0326(17) -0.0066(17)

loop_
_atom_type_symbol
_atom_type_description
_atom_type_scat_dispersion_real
_atom_type_scat_dispersion_imag
_atom_type_scat_source
C C 0.0033 0.0016 'International Tables Vol C Tables 4.2.6.8 and 6.1.1.4'
H H 0.0000 0.0000 'International Tables Vol C Tables 4.2.6.8 and 6.1.1.4'
O O 0.0106 0.0060 'International Tables Vol C Tables 4.2.6.8 and 6.1.1.4'

loop_
_geom_angle_atom_site_label_1
_geom_angle_atom_site_label_2
_geom_angle_atom_site_label_3
_geom_angle
C11 O1 C12 109.9(2)
C15 C4 C6 110.7(3)
C15 C4 C10 110.6(2)
C6 C4 C10 109.5(2)
C15 C4 C13 114.7(2)
C6 C4 C13 108.2(2)
C10 C4 C13 102.8(2)
C7 C5 C13 119.3(2)
C7 C5 C12 102.3(2)
C13 C5 C12 113.0(2)
C4 C6 C8 111.8(2)
C11 C7 C5 102.6(2)
C12 C8 C6 111.2(2)
O3 C9 C14 126.4(3)
O3 C9 C13 124.6(3)
C14 C9 C13 109.0(3)
C14 C10 C4 106.6(2)
O2 C11 O1 121.1(3)
O2 C11 C7 127.9(3)
O1 C11 C7 111.0(2)
O1 C12 C8 109.7(2)
O1 C12 C5 103.6(2)
C8 C12 C5 113.4(2)
C5 C13 C4 119.0(2)
C5 C13 C9 112.9(2)
C4 C13 C9 102.0(2)
C9 C14 C10 105.5(2)

loop_
_geom_bond_atom_site_label_1
_geom_bond_atom_site_label_2
_geom_bond_distance
O1 C11 1.326(4)
O1 C12 1.465(4)
O2 C11 1.217(4)
O3 C9 1.202(4)
C4 C15 1.523(4)
C4 C6 1.528(4)
C4 C10 1.540(4)
C4 C13 1.543(4)
C5 C7 1.510(4)
C5 C13 1.519(4)
C5 C12 1.528(4)
C6 C8 1.530(5)
C7 C11 1.503(4)
C8 C12 1.515(4)
C9 C14 1.488(4)
C9 C13 1.547(4)
C10 C14 1.531(5)
